data_4022982
loop_
_publ_author_name
'Jonathan H. Chong'
'Mark J. MacLachlan'

_publ_section_title
;
 Synthesis and Structural Investigation of New Triptycene-Based
 Ligands: En Route to Shape-Persistent Dendrimers and Macrocycles
 with Large Free Volume
;
_journal_name_full 'Journal of Organic Chemistry'
_journal_page_first 8683
_journal_page_last 8690
_journal_paper_doi 10.1021/jo701297q
_journal_volume 72
_journal_year 2007
_chemical_formula_sum 'C42 H27 N3'
_chemical_formula_weight 573.67
_chemical_name_systematic
;
 ?
;
_space_group_IT_number 2
_symmetry_cell_setting triclinic
_symmetry_space_group_name_Hall '-P 1'
_symmetry_space_group_name_H-M 'P -1'
_atom_sites_solution_hydrogens geom
_atom_sites_solution_primary direct
_atom_sites_solution_secondary difmap
_audit_creation_method SHELXL-97
_cell_angle_alpha 83.02(3)
_cell_angle_beta 76.48(3)
_cell_angle_gamma 83.77(2)
_cell_formula_units_Z 2
_cell_length_a 10.188(4)
_cell_length_b 11.488(4)
_cell_length_c 12.960(5)
_cell_measurement_temperature 293(2)
_cell_volume 1458.8(9)
_computing_structure_refinement 'SHELXL-97 (Sheldrick, 1997)'
_diffrn_ambient_temperature 293(2)
_diffrn_measured_fraction_theta_full 0.972
_diffrn_measured_fraction_theta_max 0.972
_diffrn_radiation_monochromator graphite
_diffrn_radiation_source 'fine-focus sealed tube'
_diffrn_radiation_type MoK\a
_diffrn_radiation_wavelength 0.71073
_diffrn_reflns_av_R_equivalents 0.0000
_diffrn_reflns_av_sigmaI/netI 0.1500
_diffrn_reflns_limit_h_max 10
_diffrn_reflns_limit_h_min 0
_diffrn_reflns_limit_k_max 12
_diffrn_reflns_limit_k_min -12
_diffrn_reflns_limit_l_max 13
_diffrn_reflns_limit_l_min -13
_diffrn_reflns_number 3764
_diffrn_reflns_theta_full 22.57
_diffrn_reflns_theta_max 22.57
_diffrn_reflns_theta_min 2.06
_exptl_absorpt_coefficient_mu 0.077
_exptl_crystal_density_diffrn 1.306
_exptl_crystal_density_method 'not measured'
_exptl_crystal_F_000 600
_refine_diff_density_max 0.350
_refine_diff_density_min -0.338
_refine_diff_density_rms 0.083
_refine_ls_extinction_method none
_refine_ls_goodness_of_fit_ref 1.051
_refine_ls_hydrogen_treatment mixed
_refine_ls_matrix_type full
_refine_ls_number_parameters 407
_refine_ls_number_reflns 3764
_refine_ls_number_restraints 0
_refine_ls_restrained_S_all 1.051
_refine_ls_R_factor_all 0.1835
_refine_ls_R_factor_gt 0.0882
_refine_ls_shift/su_max 0.000
_refine_ls_shift/su_mean 0.000
_refine_ls_structure_factor_coef Fsqd
_refine_ls_weighting_details 'calc w=1/[\s^2^(Fo^2^)+(0.1075P)^2^+0.0000P] where P=(Fo^2^+2Fc^2^)/3'
_refine_ls_weighting_scheme calc
_refine_ls_wR_factor_gt 0.1994
_refine_ls_wR_factor_ref 0.2365
_reflns_number_gt 1800
_reflns_number_total 3764
_reflns_threshold_expression >2sigma(I)
_cod_data_source_file jo701297q-File008.cif
_cod_data_source_block mm015
_cod_database_code 4022982

loop_
_symmetry_equiv_pos_as_xyz
'x, y, z'
'-x, -y, -z'

loop_
_atom_site_label
_atom_site_type_symbol
_atom_site_fract_x
_atom_site_fract_y
_atom_site_fract_z
_atom_site_U_iso_or_equiv
_atom_site_adp_type
_atom_site_occupancy
_atom_site_symmetry_multiplicity
_atom_site_calc_flag
_atom_site_refinement_flags
N101 N 0.8657(6) 0.9838(5) -0.0064(5) 0.0267(15) Uani 1 1 d .
N1 N 0.9163(6) 0.6097(5) 0.0094(5) 0.0323(16) Uani 1 1 d .
C11 C 0.5650(7) 0.1913(6) 0.1722(5) 0.0229(17) Uani 1 1 d .
C105 C 0.8189(7) 0.8058(6) 0.4447(6) 0.0281(19) Uani 1 1 d .
C13 C 0.6900(7) 0.1884(6) 0.2180(6) 0.0288(19) Uani 1 1 d .
H13 H 0.7457 0.1133 0.2129 0.035 Uiso 1 1 calc R
C6 C 0.5633(7) 0.3273(6) 0.3388(6) 0.0276(18) Uani 1 1 d .
C113 C 0.8097(7) 0.7486(6) 0.3487(6) 0.031(2) Uani 1 1 d .
H113 H 0.7159 0.7390 0.3469 0.037 Uiso 1 1 calc R
C1 C 0.6225(8) 0.2015(7) 0.5189(7) 0.039(2) Uani 1 1 d .
H1 H 0.6421 0.1591 0.5800 0.047 Uiso 1 1 calc R
C115 C 0.8819(7) 0.8237(6) 0.2496(6) 0.0272(18) Uani 1 1 d .
C5 C 0.6448(7) 0.2228(6) 0.3313(6) 0.0306(19) Uani 1 1 d .
C119 C 0.9154(7) 0.9372(5) 0.0779(6) 0.0245(18) Uani 1 1 d .
C20 C 0.8714(7) 0.5053(6) 0.0544(6) 0.0294(19) Uani 1 1 d .
C102 C 0.8709(8) 0.8983(6) 0.6174(7) 0.042(2) Uani 1 1 d .
H102 H 0.8882 0.9279 0.6762 0.050 Uiso 1 1 calc R
C118 C 1.1003(7) 0.9034(5) 0.1751(6) 0.0253(18) Uani 1 1 d .
H118 H 1.1887 0.9121 0.1789 0.030 Uiso 1 1 calc R
C114 C 1.0538(7) 0.7711(5) 0.3559(6) 0.0292(18) Uani 1 1 d .
H114 H 1.1471 0.7794 0.3601 0.035 Uiso 1 1 calc R
C116 C 1.0187(7) 0.8399(6) 0.2559(6) 0.0302(19) Uani 1 1 d .
C12 C 0.4841(7) 0.2959(6) 0.1811(6) 0.0264(18) Uani 1 1 d .
C109 C 0.8561(8) 0.5218(6) 0.3481(6) 0.041(2) Uani 1 1 d .
H109 H 0.7668 0.5128 0.3470 0.049 Uiso 1 1 calc R
C16 C 0.6840(7) 0.4040(6) 0.1621(6) 0.0286(19) Uani 1 1 d .
C14 C 0.5405(7) 0.3865(6) 0.2325(6) 0.0274(18) Uani 1 1 d .
H14 H 0.4822 0.4601 0.2393 0.033 Uiso 1 1 calc R
C15 C 0.7654(7) 0.2935(6) 0.1562(6) 0.0282(18) Uani 1 1 d .
C106 C 0.9498(7) 0.8182(6) 0.4517(6) 0.031(2) Uani 1 1 d .
C3 C 0.6707(7) 0.1560(6) 0.4200(6) 0.0319(19) Uani 1 1 d .
H3 H 0.7189 0.0826 0.4150 0.038 Uiso 1 1 calc R
C117 C 0.8346(7) 0.8694(6) 0.1656(6) 0.0311(19) Uani 1 1 d .
H117 H 0.7466 0.8573 0.1631 0.037 Uiso 1 1 calc R
C19 C 0.9520(7) 0.3979(5) 0.0474(6) 0.0269(18) Uani 1 1 d .
C8 C 0.3318(7) 0.2205(6) 0.0991(6) 0.034(2) Uani 1 1 d .
H8 H 0.2526 0.2297 0.0740 0.041 Uiso 1 1 calc R
C10 C 0.3661(7) 0.3128(6) 0.1433(6) 0.0299(19) Uani 1 1 d .
H10 H 0.3123 0.3835 0.1477 0.036 Uiso 1 1 calc R
C2 C 0.5477(8) 0.3064(7) 0.5264(6) 0.036(2) Uani 1 1 d .
H2 H 0.5170 0.3352 0.5926 0.044 Uiso 1 1 calc R
C112 C 1.0291(7) 0.6466(6) 0.3553(6) 0.0281(18) Uani 1 1 d .
C7 C 0.4093(8) 0.1164(6) 0.0906(6) 0.035(2) Uani 1 1 d .
H7 H 0.3829 0.0562 0.0599 0.041 Uiso 1 1 calc R
C17 C 0.8964(7) 0.2917(6) 0.0997(6) 0.0312(19) Uani 1 1 d .
H17 H 0.9499 0.2208 0.0952 0.037 Uiso 1 1 calc R
C103 C 0.7122(8) 0.8435(5) 0.5252(6) 0.033(2) Uani 1 1 d .
H103 H 0.6232 0.8378 0.5211 0.039 Uiso 1 1 calc R
C4 C 0.5161(7) 0.3719(6) 0.4359(6) 0.035(2) Uani 1 1 d .
H4 H 0.4646 0.4438 0.4411 0.042 Uiso 1 1 calc R
C902 C 0.6616(9) 0.3300(7) -0.0976(7) 0.059(3) Uani 1 1 d .
H90A H 0.6001 0.3820 -0.0526 0.088 Uiso 1 1 calc R
H90B H 0.7317 0.3735 -0.1436 0.088 Uiso 1 1 calc R
H90C H 0.7013 0.2688 -0.0542 0.088 Uiso 1 1 calc R
C107 C 0.9454(9) 0.4242(7) 0.3497(6) 0.046(2) Uani 1 1 d .
H107 H 0.9188 0.3499 0.3467 0.055 Uiso 1 1 calc R
C120 C 1.0520(7) 0.9552(6) 0.0872(6) 0.0286(19) Uani 1 1 d .
C104 C 0.9781(7) 0.8627(6) 0.5355(6) 0.0309(19) Uani 1 1 d .
H104 H 1.0673 0.8693 0.5384 0.037 Uiso 1 1 calc R
C18 C 0.7323(7) 0.5064(6) 0.1140(6) 0.0274(18) Uani 1 1 d .
H18 H 0.6772 0.5765 0.1191 0.033 Uiso 1 1 calc R
C9 C 0.5281(7) 0.1001(6) 0.1279(6) 0.0311(19) Uani 1 1 d .
H9 H 0.5816 0.0292 0.1231 0.037 Uiso 1 1 calc R
C111 C 0.8949(8) 0.6337(6) 0.3481(6) 0.035(2) Uani 1 1 d .
C110 C 1.1192(8) 0.5454(6) 0.3570(6) 0.040(2) Uani 1 1 d .
H110 H 1.2087 0.5522 0.3591 0.048 Uiso 1 1 calc R
C101 C 0.7384(7) 0.8892(6) 0.6105(6) 0.032(2) Uani 1 1 d .
H101 H 0.6669 0.9143 0.6643 0.039 Uiso 1 1 calc R
C901 C 0.5896(10) 0.2789(8) -0.1606(8) 0.051(2) Uani 1 1 d .
C108 C 1.0776(9) 0.4386(7) 0.3558(6) 0.045(2) Uani 1 1 d .
H108 H 1.1384 0.3726 0.3592 0.054 Uiso 1 1 calc R
N901 N 0.5320(9) 0.2373(8) -0.2090(7) 0.072(3) Uani 1 1 d .

loop_
_atom_site_aniso_label
_atom_site_aniso_U_11
_atom_site_aniso_U_22
_atom_site_aniso_U_33
_atom_site_aniso_U_23
_atom_site_aniso_U_13
_atom_site_aniso_U_12
N101 0.017(4) 0.032(3) 0.028(4) 0.003(3) 0.000(3) -0.006(3)
N1 0.011(3) 0.045(4) 0.036(4) -0.002(3) 0.004(3) -0.002(3)
C11 0.012(4) 0.034(4) 0.022(5) -0.004(3) 0.002(3) -0.010(3)
C105 0.024(5) 0.030(4) 0.027(5) -0.004(4) 0.002(4) -0.001(3)
C13 0.015(4) 0.030(4) 0.039(5) 0.009(4) -0.005(4) -0.002(3)
C6 0.013(4) 0.043(4) 0.027(5) -0.006(4) 0.002(4) -0.013(4)
C113 0.013(4) 0.035(4) 0.040(5) 0.007(4) 0.003(4) -0.015(3)
C1 0.029(5) 0.057(5) 0.038(6) -0.005(4) -0.017(4) -0.015(4)
C115 0.013(4) 0.034(4) 0.032(5) 0.004(4) 0.000(4) -0.010(3)
C5 0.016(4) 0.036(4) 0.040(6) 0.004(4) -0.006(4) -0.010(3)
C119 0.018(4) 0.021(4) 0.031(5) -0.002(4) 0.004(4) -0.005(3)
C20 0.018(4) 0.037(4) 0.028(5) 0.003(4) 0.005(4) -0.003(4)
C102 0.037(6) 0.045(5) 0.038(6) 0.000(4) 0.005(4) -0.017(4)
C118 0.012(4) 0.034(4) 0.030(5) 0.004(4) -0.002(4) -0.012(3)
C114 0.012(4) 0.040(4) 0.034(5) 0.003(4) -0.002(4) -0.008(3)
C116 0.021(4) 0.033(4) 0.040(5) -0.007(4) -0.010(4) -0.005(3)
C12 0.017(4) 0.035(4) 0.023(5) 0.000(3) 0.003(4) -0.002(3)
C109 0.033(5) 0.052(5) 0.037(6) 0.001(4) -0.007(4) -0.015(4)
C16 0.017(4) 0.036(4) 0.033(5) -0.003(4) -0.005(4) -0.008(3)
C14 0.011(4) 0.031(4) 0.035(5) 0.001(4) 0.005(3) -0.005(3)
C15 0.012(4) 0.044(4) 0.028(5) -0.010(4) -0.004(4) 0.004(3)
C106 0.021(5) 0.040(4) 0.027(5) 0.007(4) 0.008(4) -0.013(3)
C3 0.015(4) 0.041(4) 0.041(6) -0.003(4) -0.005(4) -0.012(3)
C117 0.020(4) 0.034(4) 0.039(5) -0.002(4) -0.004(4) -0.009(3)
C19 0.019(4) 0.027(4) 0.035(5) 0.003(3) -0.009(4) -0.004(3)
C8 0.014(4) 0.049(5) 0.040(5) -0.005(4) -0.007(4) -0.007(4)
C10 0.016(4) 0.041(4) 0.026(5) 0.008(4) 0.001(4) -0.002(3)
C2 0.027(5) 0.051(5) 0.030(5) -0.008(4) 0.004(4) -0.015(4)
C112 0.015(4) 0.046(5) 0.019(5) -0.001(3) 0.005(3) -0.008(3)
C7 0.027(5) 0.047(5) 0.032(5) -0.007(4) -0.003(4) -0.014(4)
C17 0.019(5) 0.035(4) 0.040(5) -0.012(4) -0.004(4) 0.001(3)
C103 0.029(5) 0.031(4) 0.039(6) -0.001(4) -0.010(4) -0.004(4)
C4 0.025(5) 0.039(4) 0.042(6) -0.012(4) -0.001(4) -0.009(4)
C902 0.060(7) 0.067(6) 0.039(6) 0.011(5) 0.004(5) -0.007(5)
C107 0.051(6) 0.038(5) 0.045(6) 0.002(4) -0.007(5) -0.004(5)
C120 0.013(4) 0.036(4) 0.034(5) 0.005(4) -0.002(4) -0.006(3)
C104 0.021(5) 0.041(4) 0.029(5) 0.002(4) -0.001(4) -0.011(3)
C18 0.019(4) 0.027(4) 0.031(5) -0.001(3) -0.002(4) 0.005(3)
C9 0.014(4) 0.040(4) 0.034(5) 0.002(4) 0.004(4) -0.006(3)
C111 0.030(5) 0.041(5) 0.031(5) 0.002(4) -0.002(4) -0.009(4)
C110 0.024(5) 0.044(5) 0.044(6) 0.002(4) 0.002(4) 0.004(4)
C101 0.022(5) 0.034(4) 0.033(5) 0.002(4) 0.008(4) -0.007(3)
C901 0.044(6) 0.064(6) 0.040(6) -0.009(5) -0.002(5) 0.002(5)
C108 0.051(6) 0.042(5) 0.035(6) -0.008(4) 0.003(4) 0.011(4)
N901 0.056(6) 0.107(7) 0.049(6) -0.012(5) -0.008(5) 0.001(5)

loop_
_atom_type_symbol
_atom_type_description
_atom_type_scat_dispersion_real
_atom_type_scat_dispersion_imag
_atom_type_scat_source
C C 0.0033 0.0016 'International Tables Vol C Tables 4.2.6.8 and 6.1.1.4'
H H 0.0000 0.0000 'International Tables Vol C Tables 4.2.6.8 and 6.1.1.4'
N N 0.0061 0.0033 'International Tables Vol C Tables 4.2.6.8 and 6.1.1.4'

loop_
_geom_angle_atom_site_label_1
_geom_angle_atom_site_label_2
_geom_angle_atom_site_label_3
_geom_angle
_geom_angle_site_symmetry_1
_geom_angle_site_symmetry_3
C119 N101 C120 118.1(6) . 2_775
C19 N1 C20 113.8(5) 2_765 .
C12 C11 C9 120.5(7) . .
C12 C11 C13 113.7(6) . .
C9 C11 C13 125.7(6) . .
C103 C105 C106 118.7(7) . .
C103 C105 C113 127.2(7) . .
C106 C105 C113 114.1(6) . .
C5 C13 C11 108.3(6) . .
C5 C13 C15 103.7(6) . .
C11 C13 C15 104.5(5) . .
C4 C6 C5 120.3(7) . .
C4 C6 C14 125.6(7) . .
C5 C6 C14 114.0(7) . .
C115 C113 C111 104.4(6) . .
C115 C113 C105 107.4(5) . .
C111 C113 C105 108.0(6) . .
C3 C1 C2 120.9(8) . .
C117 C115 C116 120.7(7) . .
C117 C115 C113 128.2(7) . .
C116 C115 C113 111.1(7) . .
C3 C5 C6 121.4(8) . .
C3 C5 C13 125.3(7) . .
C6 C5 C13 113.2(7) . .
N101 C119 C120 122.2(6) . .
N101 C119 C117 121.1(6) . .
C120 C119 C117 116.7(7) . .
N1 C20 C18 116.8(6) . .
N1 C20 C19 123.8(6) . .
C18 C20 C19 119.4(6) . .
C104 C102 C101 119.5(8) . .
C116 C118 C120 120.3(7) . .
C112 C114 C106 106.7(6) . .
C112 C114 C116 107.8(6) . .
C106 C114 C116 106.3(6) . .
C118 C116 C115 120.2(7) . .
C118 C116 C114 128.5(7) . .
C115 C116 C114 111.1(6) . .
C11 C12 C10 121.0(7) . .
C11 C12 C14 113.3(6) . .
C10 C12 C14 125.7(6) . .
C107 C109 C111 121.8(8) . .
C18 C16 C15 122.5(7) . .
C18 C16 C14 127.0(6) . .
C15 C16 C14 110.4(6) . .
C6 C14 C16 105.4(6) . .
C6 C14 C12 106.8(5) . .
C16 C14 C12 105.3(5) . .
C17 C15 C16 119.0(6) . .
C17 C15 C13 127.3(6) . .
C16 C15 C13 113.7(6) . .
C104 C106 C105 122.4(7) . .
C104 C106 C114 126.4(7) . .
C105 C106 C114 111.2(7) . .
C5 C3 C1 118.0(7) . .
C115 C117 C119 121.7(7) . .
N1 C19 C17 117.8(6) 2_765 .
N1 C19 C20 122.3(6) 2_765 .
C17 C19 C20 119.9(6) . .
C7 C8 C10 122.6(7) . .
C8 C10 C12 117.3(7) . .
C1 C2 C4 120.8(8) . .
C110 C112 C111 118.3(7) . .
C110 C112 C114 129.3(7) . .
C111 C112 C114 112.4(6) . .
C8 C7 C9 119.8(7) . .
C15 C17 C19 120.5(6) . .
C105 C103 C101 119.9(7) . .
C6 C4 C2 118.3(7) . .
C109 C107 C108 118.4(8) . .
N101 C120 C118 120.0(6) 2_775 .
N101 C120 C119 119.6(6) 2_775 .
C118 C120 C119 120.3(6) . .
C106 C104 C102 118.9(7) . .
C16 C18 C20 118.8(6) . .
C7 C9 C11 118.7(7) . .
C109 C111 C112 119.0(7) . .
C109 C111 C113 128.5(7) . .
C112 C111 C113 112.4(6) . .
C112 C110 C108 120.7(8) . .
C103 C101 C102 120.6(7) . .
N901 C901 C902 178.9(11) . .
C107 C108 C110 121.8(8) . .

loop_
_geom_bond_atom_site_label_1
_geom_bond_atom_site_label_2
_geom_bond_distance
_geom_bond_site_symmetry_2
N101 C119 1.340(9) .
N101 C120 1.353(8) 2_775
N1 C19 1.370(9) 2_765
N1 C20 1.347(8) .
C11 C12 1.382(9) .
C11 C9 1.378(9) .
C11 C13 1.521(9) .
C105 C103 1.391(9) .
C105 C106 1.382(10) .
C105 C113 1.502(10) .
C13 C5 1.521(10) .
C13 C15 1.539(9) .
C6 C4 1.377(10) .
C6 C5 1.384(10) .
C6 C14 1.518(10) .
C113 C115 1.536(9) .
C113 C111 1.499(10) .
C1 C3 1.403(10) .
C1 C2 1.356(10) .
C115 C117 1.321(10) .
C115 C116 1.449(10) .
C5 C3 1.364(10) .
C119 C120 1.463(10) .
C119 C117 1.436(9) .
C20 C18 1.447(9) .
C20 C19 1.406(9) .
C102 C104 1.398(10) .
C102 C101 1.390(10) .
C118 C116 1.363(9) .
C118 C120 1.388(10) .
C114 C112 1.480(9) .
C114 C106 1.542(10) .
C114 C116 1.530(10) .
C12 C10 1.387(10) .
C12 C14 1.528(10) .
C109 C107 1.367(10) .
C109 C111 1.385(9) .
C16 C18 1.349(9) .
C16 C15 1.439(9) .
C16 C14 1.551(9) .
C15 C17 1.363(9) .
C106 C104 1.355(10) .
C19 N1 1.370(9) 2_765
C19 C17 1.427(9) .
C8 C7 1.361(10) .
C8 C10 1.377(10) .
C2 C4 1.398(10) .
C112 C110 1.403(10) .
C112 C111 1.417(10) .
C7 C9 1.392(10) .
C103 C101 1.371(10) .
C902 C901 1.428(13) .
C107 C108 1.396(12) .
C120 N101 1.353(8) 2_775
C110 C108 1.343(10) .
C901 N901 1.128(11) .

loop_
_geom_torsion_atom_site_label_1
_geom_torsion_atom_site_label_2
_geom_torsion_atom_site_label_3
_geom_torsion_atom_site_label_4
_geom_torsion
_geom_torsion_site_symmetry_1
_geom_torsion_site_symmetry_4
C12 C11 C13 C5 52.3(7) . .
C9 C11 C13 C5 -125.8(7) . .
C12 C11 C13 C15 -57.7(7) . .
C9 C11 C13 C15 124.1(7) . .
C103 C105 C113 C115 123.6(7) . .
C106 C105 C113 C115 -57.8(8) . .
C103 C105 C113 C111 -124.4(7) . .
C106 C105 C113 C111 54.2(8) . .
C111 C113 C115 C117 118.8(8) . .
C105 C113 C115 C117 -126.7(8) . .
C111 C113 C115 C116 -60.2(7) . .
C105 C113 C115 C116 54.3(7) . .
C4 C6 C5 C3 5.9(10) . .
C14 C6 C5 C3 -177.2(6) . .
C4 C6 C5 C13 -178.7(6) . .
C14 C6 C5 C13 -1.8(8) . .
C11 C13 C5 C3 123.1(7) . .
C15 C13 C5 C3 -126.3(7) . .
C11 C13 C5 C6 -52.1(7) . .
C15 C13 C5 C6 58.5(7) . .
C120 N101 C119 C120 3.0(11) 2_775 .
C120 N101 C119 C117 -178.7(6) 2_775 .
C19 N1 C20 C18 -179.0(6) 2_765 .
C19 N1 C20 C19 1.9(12) 2_765 .
C120 C118 C116 C115 1.3(10) . .
C120 C118 C116 C114 176.6(7) . .
C117 C115 C116 C118 0.5(11) . .
C113 C115 C116 C118 179.5(6) . .
C117 C115 C116 C114 -175.5(6) . .
C113 C115 C116 C114 3.5(8) . .
C112 C114 C116 C118 -120.7(7) . .
C106 C114 C116 C118 125.2(7) . .
C112 C114 C116 C115 54.8(8) . .
C106 C114 C116 C115 -59.2(7) . .
C9 C11 C12 C10 -1.7(10) . .
C13 C11 C12 C10 -179.9(6) . .
C9 C11 C12 C14 179.7(6) . .
C13 C11 C12 C14 1.5(8) . .
C4 C6 C14 C16 120.1(7) . .
C5 C6 C14 C16 -56.6(7) . .
C4 C6 C14 C12 -128.3(7) . .
C5 C6 C14 C12 55.0(7) . .
C18 C16 C14 C6 -122.6(8) . .
C15 C16 C14 C6 55.5(7) . .
C18 C16 C14 C12 124.7(8) . .
C15 C16 C14 C12 -57.2(7) . .
C11 C12 C14 C6 -54.7(7) . .
C10 C12 C14 C6 126.8(7) . .
C11 C12 C14 C16 57.0(7) . .
C10 C12 C14 C16 -121.5(7) . .
C18 C16 C15 C17 -0.2(11) . .
C14 C16 C15 C17 -178.4(7) . .
C18 C16 C15 C13 179.3(7) . .
C14 C16 C15 C13 1.2(9) . .
C5 C13 C15 C17 121.8(8) . .
C11 C13 C15 C17 -124.9(8) . .
C5 C13 C15 C16 -57.7(8) . .
C11 C13 C15 C16 55.7(8) . .
C103 C105 C106 C104 2.0(10) . .
C113 C105 C106 C104 -176.8(6) . .
C103 C105 C106 C114 179.7(6) . .
C113 C105 C106 C114 1.0(8) . .
C112 C114 C106 C104 120.4(8) . .
C116 C114 C106 C104 -124.7(7) . .
C112 C114 C106 C105 -57.2(8) . .
C116 C114 C106 C105 57.6(7) . .
C6 C5 C3 C1 -5.7(10) . .
C13 C5 C3 C1 179.4(6) . .
C2 C1 C3 C5 2.6(10) . .
C116 C115 C117 C119 -0.5(11) . .
C113 C115 C117 C119 -179.4(6) . .
N101 C119 C117 C115 -179.5(7) . .
C120 C119 C117 C115 -1.2(10) . .
N1 C20 C19 N1 -2.0(13) . 2_765
C18 C20 C19 N1 178.8(7) . 2_765
N1 C20 C19 C17 178.6(7) . .
C18 C20 C19 C17 -0.5(11) . .
C7 C8 C10 C12 -0.7(11) . .
C11 C12 C10 C8 1.4(10) . .
C14 C12 C10 C8 179.8(6) . .
C3 C1 C2 C4 0.3(11) . .
C106 C114 C112 C110 -124.4(8) . .
C116 C114 C112 C110 121.7(8) . .
C106 C114 C112 C111 58.0(8) . .
C116 C114 C112 C111 -55.9(8) . .
C10 C8 C7 C9 0.3(11) . .
C16 C15 C17 C19 0.1(11) . .
C13 C15 C17 C19 -179.3(7) . .
N1 C19 C17 C15 -179.1(7) 2_765 .
C20 C19 C17 C15 0.2(11) . .
C106 C105 C103 C101 -1.7(10) . .
C113 C105 C103 C101 176.9(6) . .
C5 C6 C4 C2 -2.8(10) . .
C14 C6 C4 C2 -179.3(6) . .
C1 C2 C4 C6 -0.2(11) . .
C111 C109 C107 C108 2.6(12) . .
C116 C118 C120 N101 -178.7(6) . 2_775
C116 C118 C120 C119 -3.0(10) . .
N101 C119 C120 N101 -3.1(11) . 2_775
C117 C119 C120 N101 178.6(6) . 2_775
N101 C119 C120 C118 -178.8(6) . .
C117 C119 C120 C118 2.9(10) . .
C105 C106 C104 C102 -0.6(11) . .
C114 C106 C104 C102 -178.0(6) . .
C101 C102 C104 C106 -1.0(10) . .
C15 C16 C18 C20 -0.1(11) . .
C14 C16 C18 C20 177.8(7) . .
N1 C20 C18 C16 -178.8(7) . .
C19 C20 C18 C16 0.5(11) . .
C8 C7 C9 C11 -0.5(10) . .
C12 C11 C9 C7 1.2(10) . .
C13 C11 C9 C7 179.2(6) . .
C107 C109 C111 C112 -3.2(12) . .
C107 C109 C111 C113 -178.7(7) . .
C110 C112 C111 C109 3.0(11) . .
C114 C112 C111 C109 -179.2(7) . .
C110 C112 C111 C113 179.2(7) . .
C114 C112 C111 C113 -2.9(9) . .
C115 C113 C111 C109 -123.4(8) . .
C105 C113 C111 C109 122.5(8) . .
C115 C113 C111 C112 60.8(8) . .
C105 C113 C111 C112 -53.3(8) . .
C111 C112 C110 C108 -2.4(12) . .
C114 C112 C110 C108 -179.8(7) . .
C105 C103 C101 C102 0.1(10) . .
C104 C102 C101 C103 1.3(10) . .
C109 C107 C108 C110 -2.0(13) . .
C112 C110 C108 C107 1.9(13) . .
